data_7211244
loop_
_publ_author_name
'Guo, Xianmin'
'Guo, Huadong'
'Zou, Hengye'
'Qi, Yanjuan'
'Chen, Ruizhan'

_publ_section_title
;
 Five new coordination polymers based on a semi-rigid dicarboxylic acid
 and versatile N-donor ligands: synthesis, characterization and properties
;
_journal_issue 44
_journal_name_full CrystEngComm
_journal_page_first 9112
_journal_paper_doi 10.1039/c3ce41623b
_journal_volume 15
_journal_year 2013
_chemical_formula_moiety 'C33 H26 N2 Ni O6'
_chemical_formula_sum 'C33 H26 N2 Ni O6'
_chemical_formula_weight 605.27
_chemical_melting_point ?
_chemical_name_systematic
;
?
;
_space_group_IT_number 43
_symmetry_cell_setting orthorhombic
_symmetry_space_group_name_Hall 'F 2 -2d'
_symmetry_space_group_name_H-M 'F d d 2'
_atom_sites_solution_hydrogens geom
_atom_sites_solution_primary direct
_atom_sites_solution_secondary difmap
_audit_creation_method SHELXL-97
_cell_angle_alpha 90.00
_cell_angle_beta 90.00
_cell_angle_gamma 90.00
_cell_formula_units_Z 16
_cell_length_a 18.281(2)
_cell_length_b 36.104(4)
_cell_length_c 17.145(2)
_cell_measurement_reflns_used 6234
_cell_measurement_temperature 293(2)
_cell_measurement_theta_max 26.02
_cell_measurement_theta_min 1.61
_cell_volume 11316(2)
_computing_cell_refinement 'Bruker SMART'
_computing_data_collection 'Bruker SMART'
_computing_data_reduction 'Bruker SAINT'
_computing_molecular_graphics SHELXP-97
_computing_publication_material SHELXTL
_computing_structure_refinement 'SHELXL-97 (Sheldrick, 1997)'
_computing_structure_solution 'SHELXS-97 (Sheldrick, 1990)'
_diffrn_ambient_temperature 293(2)
_diffrn_detector_area_resol_mean 9.00cm
_diffrn_measured_fraction_theta_full 0.992
_diffrn_measured_fraction_theta_max 0.992
_diffrn_measurement_device_type 'CCD area detector'
_diffrn_measurement_method 'phi and omega scans'
_diffrn_radiation_monochromator graphite
_diffrn_radiation_source 'fine-focus sealed tube'
_diffrn_radiation_type MoK\a
_diffrn_radiation_wavelength 0.71073
_diffrn_reflns_av_R_equivalents 0.0626
_diffrn_reflns_av_sigmaI/netI 0.0808
_diffrn_reflns_limit_h_max 24
_diffrn_reflns_limit_h_min -19
_diffrn_reflns_limit_k_max 48
_diffrn_reflns_limit_k_min -38
_diffrn_reflns_limit_l_max 18
_diffrn_reflns_limit_l_min -22
_diffrn_reflns_number 17568
_diffrn_reflns_theta_full 28.30
_diffrn_reflns_theta_max 28.30
_diffrn_reflns_theta_min 2.26
_diffrn_standards_decay_% none
_diffrn_standards_interval_count none
_diffrn_standards_interval_time none
_diffrn_standards_number none
_exptl_absorpt_coefficient_mu 0.735
_exptl_absorpt_correction_T_max 0.854
_exptl_absorpt_correction_T_min 0.816
_exptl_absorpt_correction_type empirical
_exptl_absorpt_process_details SADABS
_exptl_crystal_colour green
_exptl_crystal_density_diffrn 1.421
_exptl_crystal_density_method 'not measured'
_exptl_crystal_description block
_exptl_crystal_F_000 5024
_exptl_crystal_size_max 0.27
_exptl_crystal_size_mid 0.25
_exptl_crystal_size_min 0.22
_refine_diff_density_max 0.212
_refine_diff_density_min -0.265
_refine_diff_density_rms 0.052
_refine_ls_abs_structure_details 'Flack H D (1983), Acta Cryst. A39, 876-881'
_refine_ls_abs_structure_Flack 0.448(15)
_refine_ls_extinction_method none
_refine_ls_goodness_of_fit_ref 1.002
_refine_ls_hydrogen_treatment constr
_refine_ls_matrix_type full
_refine_ls_number_parameters 379
_refine_ls_number_reflns 6234
_refine_ls_number_restraints 1
_refine_ls_restrained_S_all 1.002
_refine_ls_R_factor_all 0.1008
_refine_ls_R_factor_gt 0.0489
_refine_ls_shift/su_max 0.000
_refine_ls_shift/su_mean 0.000
_refine_ls_structure_factor_coef Fsqd
_refine_ls_weighting_details 'calc w=1/[\s^2^(Fo^2^)+(0.0401P)^2^+7.0207P] where P=(Fo^2^+2Fc^2^)/3'
_refine_ls_weighting_scheme calc
_refine_ls_wR_factor_gt 0.0911
_refine_ls_wR_factor_ref 0.1078
_reflns_number_gt 3888
_reflns_number_total 6234
_reflns_threshold_expression >2sigma(I)
_cod_data_source_file c3ce41623b.txt
_cod_data_source_block cncnc5
_cod_depositor_comments
;
The following automatic conversions were performed:

'_chemical_melting_point' value 'not measured' was changed to '?' -
the value is undefined or not given.

Automatic conversion script
Id: cif_fix_values 1891 2012-01-12 08:04:46Z andrius 
;
_cod_original_sg_symbol_H-M Fdd2
_cod_database_code 7211244

loop_
_symmetry_equiv_pos_as_xyz
'x, y, z'
'-x, -y, z'
'-x+1/4, y+1/4, z+1/4'
'x+1/4, -y+1/4, z+1/4'
'x, y+1/2, z+1/2'
'-x, -y+1/2, z+1/2'
'-x+1/4, y+3/4, z+3/4'
'x+1/4, -y+3/4, z+3/4'
'x+1/2, y, z+1/2'
'-x+1/2, -y, z+1/2'
'-x+3/4, y+1/4, z+3/4'
'x+3/4, -y+1/4, z+3/4'
'x+1/2, y+1/2, z'
'-x+1/2, -y+1/2, z'
'-x+3/4, y+3/4, z+1/4'
'x+3/4, -y+3/4, z+1/4'

loop_
_atom_site_label
_atom_site_type_symbol
_atom_site_fract_x
_atom_site_fract_y
_atom_site_fract_z
_atom_site_U_iso_or_equiv
_atom_site_adp_type
_atom_site_occupancy
_atom_site_symmetry_multiplicity
_atom_site_calc_flag
_atom_site_refinement_flags
Ni1 Ni 0.45110(3) 0.216938(14) 0.07788(3) 0.03818(14) Uani 1 1 d .
O5 O 0.50517(15) 0.19433(8) 0.98208(16) 0.0394(7) Uani 1 1 d .
O4 O 0.46723(19) 0.06300(8) 0.73819(18) 0.0541(8) Uani 1 1 d .
O1 O 0.48641(18) 0.17575(8) 0.15571(18) 0.0501(8) Uani 1 1 d .
O2 O 0.39623(16) 0.21338(8) 0.18501(17) 0.0475(8) Uani 1 1 d .
O3 O 0.4611(2) 0.14251(9) 0.51786(18) 0.0625(10) Uani 1 1 d .
O6 O 0.39420(16) 0.17565(8) 1.01151(18) 0.0474(8) Uani 1 1 d .
N1 N 0.39942(19) 0.25732(10) 0.0131(2) 0.0426(9) Uani 1 1 d .
N2 N 0.52964(19) 0.25246(10) 0.1221(2) 0.0415(9) Uani 1 1 d .
C13 C 0.4649(2) 0.10344(12) 0.6251(3) 0.0402(11) Uani 1 1 d .
H13 H 0.4771 0.1241 0.6550 0.048 Uiso 1 1 calc R
C8 C 0.4543(2) 0.10665(13) 0.5454(3) 0.0418(12) Uani 1 1 d .
C1 C 0.4403(3) 0.18748(13) 0.2039(3) 0.0439(11) Uani 1 1 d .
C14 C 0.4622(3) 0.09258(11) 0.7907(2) 0.0403(11) Uani 1 1 d .
C17 C 0.4548(2) 0.14538(11) 0.9063(2) 0.0327(9) Uani 1 1 d .
C12 C 0.4572(2) 0.06937(12) 0.6591(3) 0.0386(10) Uani 1 1 d .
C23 C 0.3229(3) 0.30335(12) -0.0913(3) 0.0472(12) Uani 1 1 d .
C5 C 0.4542(3) 0.15095(13) 0.4380(3) 0.0489(12) Uani 1 1 d .
C31 C 0.6373(3) 0.29630(12) 0.1950(3) 0.0452(11) Uani 1 1 d .
C3 C 0.4915(3) 0.14574(13) 0.3062(3) 0.0547(13) Uani 1 1 d .
H3 H 0.5201 0.1346 0.2680 0.066 Uiso 1 1 calc R
C16 C 0.3965(3) 0.12201(12) 0.8918(3) 0.0452(11) Uani 1 1 d .
H16 H 0.3543 0.1241 0.9217 0.054 Uiso 1 1 calc R
C11 C 0.4390(3) 0.03855(12) 0.6157(3) 0.0453(12) Uani 1 1 d .
H11 H 0.4334 0.0155 0.6393 0.054 Uiso 1 1 calc R
C2 C 0.4422(2) 0.17340(12) 0.2857(2) 0.0423(10) Uani 1 1 d .
C18 C 0.5172(2) 0.14235(12) 0.8602(2) 0.0403(11) Uani 1 1 d .
H18 H 0.5563 0.1584 0.8679 0.048 Uiso 1 1 calc R
C9 C 0.4357(3) 0.07667(13) 0.5002(3) 0.0498(12) Uani 1 1 d .
H9 H 0.4276 0.0792 0.4469 0.060 Uiso 1 1 calc R
C19 C 0.5210(2) 0.11550(12) 0.8033(2) 0.0439(11) Uani 1 1 d .
H19 H 0.5632 0.1129 0.7735 0.053 Uiso 1 1 calc R
C10 C 0.4294(3) 0.04268(13) 0.5367(3) 0.0505(13) Uani 1 1 d .
H10 H 0.4182 0.0219 0.5069 0.061 Uiso 1 1 calc R
C7 C 0.3987(3) 0.18898(12) 0.3424(3) 0.0494(12) Uani 1 1 d .
H7 H 0.3651 0.2072 0.3289 0.059 Uiso 1 1 calc R
C20 C 0.4508(2) 0.17316(12) 0.9701(2) 0.0384(10) Uani 1 1 d .
C33 C 0.5971(2) 0.25474(12) 0.0945(3) 0.0447(11) Uani 1 1 d .
H33 H 0.6084 0.2414 0.0496 0.054 Uiso 1 1 calc R
C28 C 0.1936(3) 0.31972(13) -0.2650(3) 0.0550(13) Uani 1 1 d .
H28A H 0.1715 0.3431 -0.2504 0.066 Uiso 1 1 calc R
H28B H 0.2328 0.3250 -0.3015 0.066 Uiso 1 1 calc R
C15 C 0.3996(2) 0.09575(12) 0.8341(3) 0.0489(11) Uani 1 1 d .
H15 H 0.3599 0.0803 0.8247 0.059 Uiso 1 1 calc R
C6 C 0.4045(3) 0.17793(12) 0.4187(3) 0.0524(12) Uani 1 1 d .
H6 H 0.3751 0.1886 0.4569 0.063 Uiso 1 1 calc R
C32 C 0.6513(3) 0.27545(12) 0.1279(3) 0.0519(12) Uani 1 1 d .
H32 H 0.6977 0.2757 0.1058 0.062 Uiso 1 1 calc R
C24 C 0.2972(3) 0.29658(13) -0.0174(3) 0.0576(13) Uani 1 1 d .
H24 H 0.2538 0.3073 -0.0006 0.069 Uiso 1 1 calc R
C22 C 0.3887(3) 0.28715(14) -0.1113(3) 0.0574(13) Uani 1 1 d .
H22 H 0.4088 0.2913 -0.1603 0.069 Uiso 1 1 calc R
C26 C 0.2812(3) 0.32594(12) -0.1501(3) 0.0567(14) Uani 1 1 d .
H26A H 0.3150 0.3367 -0.1873 0.068 Uiso 1 1 calc R
H26B H 0.2559 0.3460 -0.1237 0.068 Uiso 1 1 calc R
C25 C 0.3365(3) 0.27361(13) 0.0321(3) 0.0555(13) Uani 1 1 d .
H25 H 0.3177 0.2693 0.0816 0.067 Uiso 1 1 calc R
C4 C 0.4981(3) 0.13470(14) 0.3831(3) 0.0599(14) Uani 1 1 d .
H4 H 0.5318 0.1166 0.3973 0.072 Uiso 1 1 calc R
C30 C 0.5672(3) 0.29436(16) 0.2220(3) 0.0680(16) Uani 1 1 d .
H30 H 0.5540 0.3078 0.2661 0.082 Uiso 1 1 calc R
C21 C 0.4246(3) 0.26463(13) -0.0580(3) 0.0565(14) Uani 1 1 d .
H21 H 0.4688 0.2540 -0.0728 0.068 Uiso 1 1 calc R
C29 C 0.5158(3) 0.27292(15) 0.1852(3) 0.0657(16) Uani 1 1 d .
H29 H 0.4685 0.2726 0.2054 0.079 Uiso 1 1 calc R
C27 C 0.2257(3) 0.30187(13) -0.1931(3) 0.0595(15) Uani 1 1 d .
H27A H 0.2493 0.2789 -0.2081 0.071 Uiso 1 1 calc R
H27B H 0.1862 0.2957 -0.1576 0.071 Uiso 1 1 calc R

loop_
_atom_site_aniso_label
_atom_site_aniso_U_11
_atom_site_aniso_U_22
_atom_site_aniso_U_33
_atom_site_aniso_U_23
_atom_site_aniso_U_13
_atom_site_aniso_U_12
Ni1 0.0444(3) 0.0415(3) 0.0286(2) -0.0014(3) -0.0018(3) 0.0047(3)
O5 0.0400(16) 0.0447(17) 0.0334(17) -0.0037(14) -0.0054(13) -0.0025(14)
O4 0.093(2) 0.0362(16) 0.0328(17) -0.0003(14) -0.0082(17) -0.0001(17)
O1 0.067(2) 0.0539(19) 0.0299(17) 0.0000(15) 0.0072(16) 0.0173(17)
O2 0.0529(19) 0.054(2) 0.0359(18) 0.0014(15) 0.0038(14) 0.0101(16)
O3 0.111(3) 0.0468(19) 0.0296(18) 0.0021(15) -0.0025(18) -0.0112(19)
O6 0.0477(18) 0.0518(19) 0.0426(19) -0.0043(15) 0.0111(15) -0.0017(15)
N1 0.044(2) 0.047(2) 0.037(2) 0.0016(18) -0.0043(17) 0.0012(19)
N2 0.043(2) 0.044(2) 0.037(2) -0.0054(17) -0.0028(16) 0.0037(18)
C13 0.048(3) 0.035(3) 0.038(3) -0.005(2) -0.002(2) -0.006(2)
C8 0.056(3) 0.037(3) 0.033(2) 0.001(2) 0.006(2) -0.003(2)
C1 0.050(3) 0.049(3) 0.032(3) -0.001(2) 0.006(2) 0.001(2)
C14 0.064(3) 0.032(2) 0.026(2) 0.0004(18) -0.006(2) -0.002(2)
C17 0.036(2) 0.036(2) 0.026(2) -0.0004(17) -0.0017(17) -0.0019(19)
C12 0.048(3) 0.039(3) 0.029(2) -0.003(2) 0.001(2) 0.002(2)
C23 0.046(3) 0.042(3) 0.054(3) 0.001(2) -0.015(2) -0.003(2)
C5 0.076(3) 0.047(3) 0.023(2) 0.002(2) 0.004(2) -0.012(3)
C31 0.058(3) 0.037(2) 0.041(3) -0.001(2) -0.006(2) -0.002(2)
C3 0.064(3) 0.059(3) 0.041(3) 0.008(2) 0.013(2) 0.013(3)
C16 0.048(3) 0.048(3) 0.040(3) 0.001(2) 0.003(2) -0.006(2)
C11 0.061(3) 0.030(2) 0.045(3) -0.006(2) -0.005(2) -0.002(2)
C2 0.051(3) 0.048(3) 0.028(2) 0.001(2) 0.006(2) 0.001(2)
C18 0.044(3) 0.041(2) 0.036(3) -0.003(2) 0.005(2) -0.009(2)
C9 0.067(3) 0.050(3) 0.032(3) -0.001(2) -0.006(2) -0.004(3)
C19 0.051(3) 0.047(3) 0.034(3) -0.005(2) 0.0123(19) -0.004(2)
C10 0.070(3) 0.041(3) 0.040(3) -0.014(2) -0.009(2) -0.001(2)
C7 0.066(3) 0.045(2) 0.037(3) 0.005(2) 0.009(2) 0.006(2)
C20 0.046(3) 0.044(3) 0.025(2) 0.0031(19) -0.005(2) 0.005(2)
C33 0.059(3) 0.042(2) 0.033(3) -0.007(2) 0.005(2) -0.002(2)
C28 0.062(3) 0.055(3) 0.048(3) 0.008(2) -0.014(2) -0.009(3)
C15 0.052(3) 0.048(3) 0.047(3) -0.001(3) -0.009(3) -0.011(2)
C6 0.074(3) 0.042(3) 0.041(3) -0.001(2) 0.015(3) -0.001(3)
C32 0.048(3) 0.054(3) 0.054(3) -0.005(2) 0.008(2) -0.001(2)
C24 0.061(3) 0.058(3) 0.054(3) 0.000(3) -0.006(3) 0.019(3)
C22 0.063(3) 0.061(3) 0.049(3) 0.019(3) -0.002(2) 0.003(3)
C26 0.060(3) 0.048(3) 0.061(4) 0.006(2) -0.024(2) -0.002(2)
C25 0.064(3) 0.057(3) 0.046(3) -0.004(2) -0.001(2) 0.013(3)
C4 0.075(4) 0.061(3) 0.043(3) 0.012(3) 0.005(3) 0.014(3)
C30 0.072(4) 0.082(4) 0.051(3) -0.041(3) 0.008(3) -0.011(3)
C21 0.051(3) 0.056(3) 0.062(4) 0.018(3) 0.011(3) 0.002(2)
C29 0.045(3) 0.084(4) 0.068(4) -0.038(3) 0.006(3) 0.002(3)
C27 0.062(3) 0.052(3) 0.065(4) 0.017(3) -0.025(3) -0.013(2)

loop_
_atom_type_symbol
_atom_type_description
_atom_type_scat_dispersion_real
_atom_type_scat_dispersion_imag
_atom_type_scat_source
C C 0.0033 0.0016 'International Tables Vol C Tables 4.2.6.8 and 6.1.1.4'
H H 0.0000 0.0000 'International Tables Vol C Tables 4.2.6.8 and 6.1.1.4'
N N 0.0061 0.0033 'International Tables Vol C Tables 4.2.6.8 and 6.1.1.4'
O O 0.0106 0.0060 'International Tables Vol C Tables 4.2.6.8 and 6.1.1.4'
Ni Ni 0.3393 1.1124 'International Tables Vol C Tables 4.2.6.8 and 6.1.1.4'

loop_
_geom_angle_atom_site_label_1
_geom_angle_atom_site_label_2
_geom_angle_atom_site_label_3
_geom_angle
_geom_angle_site_symmetry_1
_geom_angle_site_symmetry_3
N1 Ni1 N2 94.42(13) . .
N1 Ni1 O5 94.03(13) . 1_554
N2 Ni1 O5 101.70(13) . 1_554
N1 Ni1 O2 107.20(14) . .
N2 Ni1 O2 92.78(13) . .
O5 Ni1 O2 153.31(12) 1_554 .
N1 Ni1 O1 169.70(14) . .
N2 Ni1 O1 89.57(14) . .
O5 Ni1 O1 94.45(11) 1_554 .
O2 Ni1 O1 63.06(12) . .
N1 Ni1 O6 89.07(13) . 1_554
N2 Ni1 O6 164.14(13) . 1_554
O5 Ni1 O6 62.58(11) 1_554 1_554
O2 Ni1 O6 100.96(12) . 1_554
O1 Ni1 O6 89.66(12) . 1_554
N1 Ni1 C1 139.03(16) . .
N2 Ni1 C1 90.10(15) . .
O5 Ni1 C1 124.84(14) 1_554 .
O2 Ni1 C1 31.84(12) . .
O1 Ni1 C1 31.26(13) . .
O6 Ni1 C1 97.39(14) 1_554 .
N1 Ni1 C20 92.85(14) . 1_554
N2 Ni1 C20 133.08(15) . 1_554
O5 Ni1 C20 31.49(12) 1_554 1_554
O2 Ni1 C20 128.67(14) . 1_554
O1 Ni1 C20 91.34(13) . 1_554
O6 Ni1 C20 31.12(12) 1_554 1_554
C1 Ni1 C20 113.16(16) . 1_554
C20 O5 Ni1 89.5(2) . 1_556
C12 O4 C14 119.5(3) . .
C1 O1 Ni1 88.4(3) . .
C1 O2 Ni1 88.0(3) . .
C8 O3 C5 121.7(3) . .
C20 O6 Ni1 87.1(3) . 1_556
C21 N1 C25 115.7(4) . .
C21 N1 Ni1 118.4(3) . .
C25 N1 Ni1 125.2(3) . .
C33 N2 C29 115.6(4) . .
C33 N2 Ni1 123.6(3) . .
C29 N2 Ni1 120.6(3) . .
C12 C13 C8 118.7(4) . .
C12 C13 H13 120.6 . .
C8 C13 H13 120.6 . .
C9 C8 O3 124.5(4) . .
C9 C8 C13 121.7(5) . .
O3 C8 C13 113.7(4) . .
O1 C1 O2 120.3(4) . .
O1 C1 C2 119.2(4) . .
O2 C1 C2 120.2(4) . .
O1 C1 Ni1 60.3(2) . .
O2 C1 Ni1 60.1(2) . .
C2 C1 Ni1 171.3(3) . .
C15 C14 C19 121.2(4) . .
C15 C14 O4 117.9(4) . .
C19 C14 O4 120.6(4) . .
C16 C17 C18 118.8(4) . .
C16 C17 C20 120.5(4) . .
C18 C17 C20 120.7(4) . .
C13 C12 C11 121.3(4) . .
C13 C12 O4 123.5(4) . .
C11 C12 O4 115.2(4) . .
C24 C23 C22 116.9(4) . .
C24 C23 C26 122.8(5) . .
C22 C23 C26 120.3(5) . .
C4 C5 C6 121.8(4) . .
C4 C5 O3 121.5(5) . .
C6 C5 O3 116.6(4) . .
C30 C31 C32 115.1(4) . .
C30 C31 C28 121.3(4) . 9
C32 C31 C28 123.7(5) . 9
C4 C3 C2 120.3(4) . .
C4 C3 H3 119.8 . .
C2 C3 H3 119.8 . .
C15 C16 C17 121.4(4) . .
C15 C16 H16 119.3 . .
C17 C16 H16 119.3 . .
C10 C11 C12 118.4(5) . .
C10 C11 H11 120.8 . .
C12 C11 H11 120.8 . .
C7 C2 C3 119.3(4) . .
C7 C2 C1 120.8(4) . .
C3 C2 C1 119.8(4) . .
C19 C18 C17 119.9(4) . .
C19 C18 H18 120.1 . .
C17 C18 H18 120.1 . .
C8 C9 C10 117.7(4) . .
C8 C9 H9 121.2 . .
C10 C9 H9 121.2 . .
C14 C19 C18 119.8(4) . .
C14 C19 H19 120.1 . .
C18 C19 H19 120.1 . .
C11 C10 C9 122.1(5) . .
C11 C10 H10 118.9 . .
C9 C10 H10 118.9 . .
C6 C7 C2 120.7(4) . .
C6 C7 H7 119.6 . .
C2 C7 H7 119.6 . .
O6 C20 O5 120.6(4) . .
O6 C20 C17 120.2(4) . .
O5 C20 C17 119.1(4) . .
O6 C20 Ni1 61.8(2) . 1_556
O5 C20 Ni1 59.0(2) . 1_556
C17 C20 Ni1 176.5(3) . 1_556
N2 C33 C32 124.0(4) . .
N2 C33 H33 118.0 . .
C32 C33 H33 118.0 . .
C31 C28 C27 113.6(4) 9_454 .
C31 C28 H28A 108.9 9_454 .
C27 C28 H28A 108.9 . .
C31 C28 H28B 108.9 9_454 .
C27 C28 H28B 108.9 . .
H28A C28 H28B 107.7 . .
C14 C15 C16 119.0(4) . .
C14 C15 H15 120.5 . .
C16 C15 H15 120.5 . .
C7 C6 C5 119.1(4) . .
C7 C6 H6 120.4 . .
C5 C6 H6 120.4 . .
C33 C32 C31 120.4(4) . .
C33 C32 H32 119.8 . .
C31 C32 H32 119.8 . .
C23 C24 C25 119.6(5) . .
C23 C24 H24 120.2 . .
C25 C24 H24 120.2 . .
C23 C22 C21 119.7(5) . .
C23 C22 H22 120.1 . .
C21 C22 H22 120.1 . .
C23 C26 C27 110.6(4) . .
C23 C26 H26A 109.5 . .
C27 C26 H26A 109.5 . .
C23 C26 H26B 109.5 . .
C27 C26 H26B 109.5 . .
H26A C26 H26B 108.1 . .
N1 C25 C24 124.2(5) . .
N1 C25 H25 117.9 . .
C24 C25 H25 117.9 . .
C5 C4 C3 118.7(5) . .
C5 C4 H4 120.7 . .
C3 C4 H4 120.7 . .
C31 C30 C29 121.1(5) . .
C31 C30 H30 119.5 . .
C29 C30 H30 119.5 . .
N1 C21 C22 123.8(5) . .
N1 C21 H21 118.1 . .
C22 C21 H21 118.1 . .
N2 C29 C30 123.7(5) . .
N2 C29 H29 118.1 . .
C30 C29 H29 118.1 . .
C28 C27 C26 114.2(4) . .
C28 C27 H27A 108.7 . .
C26 C27 H27A 108.7 . .
C28 C27 H27B 108.7 . .
C26 C27 H27B 108.7 . .
H27A C27 H27B 107.6 . .

loop_
_geom_bond_atom_site_label_1
_geom_bond_atom_site_label_2
_geom_bond_distance
_geom_bond_site_symmetry_2
Ni1 N1 2.062(3) .
Ni1 N2 2.069(4) .
Ni1 O5 2.083(3) 1_554
Ni1 O2 2.097(3) .
Ni1 O1 2.100(3) .
Ni1 O6 2.144(3) 1_554
Ni1 C1 2.416(5) .
Ni1 C20 2.431(4) 1_554
O5 C20 1.270(5) .
O5 Ni1 2.083(3) 1_556
O4 C12 1.387(5) .
O4 C14 1.400(5) .
O1 C1 1.254(5) .
O2 C1 1.275(5) .
O3 C8 1.384(5) .
O3 C5 1.409(5) .
O6 C20 1.258(5) .
O6 Ni1 2.145(3) 1_556
N1 C21 1.329(6) .
N1 C25 1.332(5) .
N2 C33 1.324(5) .
N2 C29 1.334(6) .
C13 C12 1.369(6) .
C13 C8 1.386(5) .
C13 H13 0.9300 .
C8 C9 1.374(6) .
C1 C2 1.492(6) .
C14 C15 1.370(6) .
C14 C19 1.374(6) .
C17 C16 1.382(6) .
C17 C18 1.393(6) .
C17 C20 1.486(6) .
C12 C11 1.379(6) .
C23 C24 1.374(7) .
C23 C22 1.380(7) .
C23 C26 1.505(6) .
C5 C4 1.369(6) .
C5 C6 1.372(6) .
C31 C30 1.365(6) .
C31 C32 1.398(6) .
C31 C28 1.499(6) 9
C3 C4 1.384(6) .
C3 C2 1.390(6) .
C3 H3 0.9300 .
C16 C15 1.370(6) .
C16 H16 0.9300 .
C11 C10 1.373(6) .
C11 H11 0.9300 .
C2 C7 1.376(6) .
C18 C19 1.378(6) .
C18 H18 0.9300 .
C9 C10 1.383(6) .
C9 H9 0.9300 .
C19 H19 0.9300 .
C10 H10 0.9300 .
C7 C6 1.372(6) .
C7 H7 0.9300 .
C20 Ni1 2.431(4) 1_556
C33 C32 1.366(6) .
C33 H33 0.9300 .
C28 C31 1.499(6) 9_454
C28 C27 1.510(6) .
C28 H28A 0.9700 .
C28 H28B 0.9700 .
C15 H15 0.9300 .
C6 H6 0.9300 .
C32 H32 0.9300 .
C24 C25 1.386(6) .
C24 H24 0.9300 .
C22 C21 1.389(6) .
C22 H22 0.9300 .
C26 C27 1.526(6) .
C26 H26A 0.9700 .
C26 H26B 0.9700 .
C25 H25 0.9300 .
C4 H4 0.9300 .
C30 C29 1.371(7) .
C30 H30 0.9300 .
C21 H21 0.9300 .
C29 H29 0.9300 .
C27 H27A 0.9700 .
C27 H27B 0.9700 .

loop_
_geom_torsion_atom_site_label_1
_geom_torsion_atom_site_label_2
_geom_torsion_atom_site_label_3
_geom_torsion_atom_site_label_4
_geom_torsion
_geom_torsion_site_symmetry_1
_geom_torsion_site_symmetry_4
N1 Ni1 O1 C1 -22.0(9) . .
N2 Ni1 O1 C1 90.9(3) . .
O5 Ni1 O1 C1 -167.4(3) 1_554 .
O2 Ni1 O1 C1 -2.4(3) . .
O6 Ni1 O1 C1 -104.9(3) 1_554 .
C20 Ni1 O1 C1 -136.0(3) 1_554 .
N1 Ni1 O2 C1 178.8(2) . .
N2 Ni1 O2 C1 -85.7(3) . .
O5 Ni1 O2 C1 37.6(4) 1_554 .
O1 Ni1 O2 C1 2.4(3) . .
O6 Ni1 O2 C1 86.4(3) 1_554 .
C20 Ni1 O2 C1 70.5(3) 1_554 .
N2 Ni1 N1 C21 85.9(4) . .
O5 Ni1 N1 C21 -16.2(4) 1_554 .
O2 Ni1 N1 C21 -179.8(3) . .
O1 Ni1 N1 C21 -161.6(7) . .
O6 Ni1 N1 C21 -78.6(4) 1_554 .
C1 Ni1 N1 C21 -178.9(3) . .
C20 Ni1 N1 C21 -47.7(4) 1_554 .
N2 Ni1 N1 C25 -103.6(4) . .
O5 Ni1 N1 C25 154.3(4) 1_554 .
O2 Ni1 N1 C25 -9.3(4) . .
O1 Ni1 N1 C25 8.9(10) . .
O6 Ni1 N1 C25 91.9(4) 1_554 .
C1 Ni1 N1 C25 -8.4(5) . .
C20 Ni1 N1 C25 122.8(4) 1_554 .
N1 Ni1 N2 C33 -100.2(4) . .
O5 Ni1 N2 C33 -5.2(4) 1_554 .
O2 Ni1 N2 C33 152.3(4) . .
O1 Ni1 N2 C33 89.3(4) . .
O6 Ni1 N2 C33 2.0(7) 1_554 .
C1 Ni1 N2 C33 120.5(4) . .
C20 Ni1 N2 C33 -2.2(4) 1_554 .
N1 Ni1 N2 C29 84.5(4) . .
O5 Ni1 N2 C29 179.6(4) 1_554 .
O2 Ni1 N2 C29 -23.0(4) . .
O1 Ni1 N2 C29 -86.0(4) . .
O6 Ni1 N2 C29 -173.2(4) 1_554 .
C1 Ni1 N2 C29 -54.7(4) . .
C20 Ni1 N2 C29 -177.4(4) 1_554 .
C5 O3 C8 C9 -4.6(8) . .
C5 O3 C8 C13 178.2(4) . .
C12 C13 C8 C9 0.6(7) . .
C12 C13 C8 O3 177.9(4) . .
Ni1 O1 C1 O2 4.1(4) . .
Ni1 O1 C1 C2 -170.0(4) . .
Ni1 O2 C1 O1 -4.2(4) . .
Ni1 O2 C1 C2 169.9(4) . .
N1 Ni1 C1 O1 174.1(2) . .
N2 Ni1 C1 O1 -89.0(3) . .
O5 Ni1 C1 O1 15.4(3) 1_554 .
O2 Ni1 C1 O1 175.9(4) . .
O6 Ni1 C1 O1 77.0(3) 1_554 .
C20 Ni1 C1 O1 49.0(3) 1_554 .
N1 Ni1 C1 O2 -1.7(4) . .
N2 Ni1 C1 O2 95.1(3) . .
O5 Ni1 C1 O2 -160.5(2) 1_554 .
O1 Ni1 C1 O2 -175.9(4) . .
O6 Ni1 C1 O2 -98.9(2) 1_554 .
C20 Ni1 C1 O2 -126.8(2) 1_554 .
N1 Ni1 C1 C2 -96(2) . .
N2 Ni1 C1 C2 0(2) . .
O5 Ni1 C1 C2 105(2) 1_554 .
O2 Ni1 C1 C2 -95(2) . .
O1 Ni1 C1 C2 89(2) . .
O6 Ni1 C1 C2 166(2) 1_554 .
C20 Ni1 C1 C2 138(2) 1_554 .
C12 O4 C14 C15 103.3(5) . .
C12 O4 C14 C19 -82.8(5) . .
C8 C13 C12 C11 -0.2(7) . .
C8 C13 C12 O4 179.4(4) . .
C14 O4 C12 C13 21.1(6) . .
C14 O4 C12 C11 -159.4(4) . .
C8 O3 C5 C4 -57.6(7) . .
C8 O3 C5 C6 126.4(5) . .
C18 C17 C16 C15 1.1(6) . .
C20 C17 C16 C15 -178.8(4) . .
C13 C12 C11 C10 0.6(7) . .
O4 C12 C11 C10 -179.0(4) . .
C4 C3 C2 C7 -1.7(7) . .
C4 C3 C2 C1 174.4(5) . .
O1 C1 C2 C7 171.7(4) . .
O2 C1 C2 C7 -2.5(7) . .
Ni1 C1 C2 C7 87(2) . .
O1 C1 C2 C3 -4.4(7) . .
O2 C1 C2 C3 -178.6(4) . .
Ni1 C1 C2 C3 -89(2) . .
C16 C17 C18 C19 -2.3(6) . .
C20 C17 C18 C19 177.6(4) . .
O3 C8 C9 C10 -178.4(5) . .
C13 C8 C9 C10 -1.4(7) . .
C15 C14 C19 C18 -0.3(7) . .
O4 C14 C19 C18 -174.1(4) . .
C17 C18 C19 C14 2.0(7) . .
C12 C11 C10 C9 -1.5(8) . .
C8 C9 C10 C11 1.9(8) . .
C3 C2 C7 C6 1.1(7) . .
C1 C2 C7 C6 -175.1(4) . .
Ni1 O6 C20 O5 -3.5(4) 1_556 .
Ni1 O6 C20 C17 176.6(3) 1_556 .
Ni1 O5 C20 O6 3.6(4) 1_556 .
Ni1 O5 C20 C17 -176.5(3) 1_556 .
C16 C17 C20 O6 0.0(6) . .
C18 C17 C20 O6 -179.9(4) . .
C16 C17 C20 O5 -179.9(4) . .
C18 C17 C20 O5 0.2(6) . .
C16 C17 C20 Ni1 123(5) . 1_556
C18 C17 C20 Ni1 -57(5) . 1_556
C29 N2 C33 C32 1.9(7) . .
Ni1 N2 C33 C32 -173.5(3) . .
C19 C14 C15 C16 -0.9(7) . .
O4 C14 C15 C16 173.0(4) . .
C17 C16 C15 C14 0.5(7) . .
C2 C7 C6 C5 -0.1(7) . .
C4 C5 C6 C7 -0.1(7) . .
O3 C5 C6 C7 175.9(4) . .
N2 C33 C32 C31 -0.6(7) . .
C30 C31 C32 C33 -0.8(7) . .
C28 C31 C32 C33 -180.0(4) 9 .
C22 C23 C24 C25 -1.6(7) . .
C26 C23 C24 C25 176.0(4) . .
C24 C23 C22 C21 1.3(7) . .
C26 C23 C22 C21 -176.3(4) . .
C24 C23 C26 C27 -84.7(6) . .
C22 C23 C26 C27 92.8(6) . .
C21 N1 C25 C24 0.7(7) . .
Ni1 N1 C25 C24 -170.0(4) . .
C23 C24 C25 N1 0.6(8) . .
C6 C5 C4 C3 -0.5(8) . .
O3 C5 C4 C3 -176.3(5) . .
C2 C3 C4 C5 1.5(8) . .
C32 C31 C30 C29 0.7(8) . .
C28 C31 C30 C29 180.0(5) 9 .
C25 N1 C21 C22 -1.0(7) . .
Ni1 N1 C21 C22 170.4(4) . .
C23 C22 C21 N1 0.0(8) . .
C33 N2 C29 C30 -1.9(8) . .
Ni1 N2 C29 C30 173.7(5) . .
C31 C30 C29 N2 0.6(10) . .
C31 C28 C27 C26 -177.9(4) 9_454 .
C23 C26 C27 C28 -166.8(5) . .
